data_4027201
loop_
_publ_author_name
'Manjinder S. Lall'
'Garrett Hoge'
'Tuan P. Tran'
'William Kissel'
'Sean T. Murphy'
'Clarke Taylor'
'Kim Hutchings'
'Brian Samas'
'Edmund L. Ellsworth'
'Timothy Curran'
'H. D. Hollis Showalter'

_publ_section_title
;
 Stereoselective Synthesis of
 (S)-3-(Methylamino)-3-((R)-pyrrolidin-3-yl)propanenitrile
;
_journal_name_full 'Journal of Organic Chemistry'
_journal_page_first 4732
_journal_page_last 4739
_journal_paper_doi 10.1021/jo3004716
_journal_volume 77
_journal_year 2012
_chemical_formula_sum 'C20 H23 N O3'
_chemical_formula_weight 325.39
_chemical_name_systematic
; 
 ? 
;
_space_group_IT_number 14
_symmetry_cell_setting monoclinic
_symmetry_space_group_name_Hall '-P 2yn'
_symmetry_space_group_name_H-M 'P 1 21/n 1'
_atom_sites_solution_hydrogens geom
_atom_sites_solution_primary direct
_atom_sites_solution_secondary difmap
_audit_creation_method SHELXL-97
_cell_angle_alpha 90.00
_cell_angle_beta 118.686(2)
_cell_angle_gamma 90.00
_cell_formula_units_Z 4
_cell_length_a 16.1291(16)
_cell_length_b 7.6863(7)
_cell_length_c 16.5264(16)
_cell_measurement_reflns_used 2082
_cell_measurement_temperature 273(2)
_cell_measurement_theta_max 19.88
_cell_measurement_theta_min 2.45
_cell_volume 1797.4(3)
_computing_cell_refinement 'Bruker SMART'
_computing_data_collection 'Bruker SMART'
_computing_data_reduction 'Bruker SAINT'
_computing_molecular_graphics 'Bruker SHELXTL'
_computing_publication_material 'Bruker SHELXTL'
_computing_structure_refinement 'SHELXL-97 (Sheldrick, 1997)'
_computing_structure_solution 'SHELXS-97 (Sheldrick, 1990)'
_diffrn_ambient_temperature 273(2)
_diffrn_measured_fraction_theta_full 0.951
_diffrn_measured_fraction_theta_max 0.951
_diffrn_measurement_device_type 'CCD area detector'
_diffrn_measurement_method 'phi and omega scans'
_diffrn_radiation_monochromator graphite
_diffrn_radiation_source 'fine-focus sealed tube'
_diffrn_radiation_type MoK\a
_diffrn_radiation_wavelength 0.71073
_diffrn_reflns_av_R_equivalents 0.0382
_diffrn_reflns_av_sigmaI/netI 0.0400
_diffrn_reflns_limit_h_max 21
_diffrn_reflns_limit_h_min -20
_diffrn_reflns_limit_k_max 10
_diffrn_reflns_limit_k_min -10
_diffrn_reflns_limit_l_max 21
_diffrn_reflns_limit_l_min -21
_diffrn_reflns_number 15579
_diffrn_reflns_theta_full 28.26
_diffrn_reflns_theta_max 28.26
_diffrn_reflns_theta_min 1.45
_exptl_absorpt_coefficient_mu 0.080
_exptl_absorpt_correction_T_max 0.9928
_exptl_absorpt_correction_T_min 0.9739
_exptl_absorpt_correction_type empirical
_exptl_crystal_density_diffrn 1.202
_exptl_crystal_F_000 696
_exptl_crystal_size_max 0.33
_exptl_crystal_size_mid 0.28
_exptl_crystal_size_min 0.09
_refine_diff_density_max 0.158
_refine_diff_density_min -0.140
_refine_diff_density_rms 0.030
_refine_ls_extinction_method none
_refine_ls_goodness_of_fit_ref 1.046
_refine_ls_hydrogen_treatment mixed
_refine_ls_matrix_type full
_refine_ls_number_parameters 221
_refine_ls_number_reflns 4236
_refine_ls_number_restraints 0
_refine_ls_restrained_S_all 1.046
_refine_ls_R_factor_all 0.1070
_refine_ls_R_factor_gt 0.0605
_refine_ls_shift/su_max 0.000
_refine_ls_shift/su_mean 0.000
_refine_ls_structure_factor_coef Fsqd
_refine_ls_weighting_details 'calc w=1/[\s^2^(Fo^2^)+(0.0555P)^2^+0.2646P] where P=(Fo^2^+2Fc^2^)/3'
_refine_ls_weighting_scheme calc
_refine_ls_wR_factor_gt 0.1249
_refine_ls_wR_factor_ref 0.1441
_reflns_number_gt 2609
_reflns_number_total 4236
_reflns_threshold_expression >2sigma(I)
_cod_data_source_file jo3004716_si_002.cif
_cod_data_source_block sad1
_cod_database_code 4027201

loop_
_symmetry_equiv_pos_as_xyz
'x, y, z'
'-x+1/2, y+1/2, -z+1/2'
'-x, -y, -z'
'x-1/2, -y-1/2, z-1/2'

loop_
_atom_site_label
_atom_site_type_symbol
_atom_site_fract_x
_atom_site_fract_y
_atom_site_fract_z
_atom_site_U_iso_or_equiv
_atom_site_adp_type
_atom_site_occupancy
_atom_site_symmetry_multiplicity
_atom_site_calc_flag
_atom_site_refinement_flags
O1 O 0.56997(9) 0.79526(18) 0.06770(10) 0.0530(4) Uani 1 1 d .
O3 O 0.37294(10) 0.63212(16) 0.09274(11) 0.0641(4) Uani 1 1 d .
O2 O 0.52016(11) 1.18632(17) 0.12022(9) 0.0658(4) Uani 1 1 d .
C1 C 0.48898(13) 0.8048(2) 0.08116(13) 0.0466(5) Uani 1 1 d .
H1A H 0.4406 0.8767 0.0324 0.056 Uiso 1 1 calc R
C2 C 0.55494(14) 1.0720(2) 0.17937(13) 0.0477(5) Uani 1 1 d .
C3 C 0.25595(13) 0.4904(2) 0.11674(13) 0.0495(5) Uani 1 1 d .
N1 N 0.63167(11) 1.0951(2) 0.26150(11) 0.0537(4) Uani 1 1 d .
C4 C 0.45083(14) 0.6226(2) 0.07482(15) 0.0544(5) Uani 1 1 d .
H4A H 0.4305 0.5750 0.0138 0.065 Uiso 1 1 calc R
H4B H 0.4996 0.5475 0.1197 0.065 Uiso 1 1 calc R
C5 C 0.65513(13) 1.3613(2) 0.35588(12) 0.0475(5) Uani 1 1 d .
C6 C 0.59731(16) 0.7986(3) 0.25736(13) 0.0636(6) Uani 1 1 d .
H6A H 0.5715 0.7229 0.2867 0.076 Uiso 1 1 calc R
H6B H 0.6361 0.7297 0.2393 0.076 Uiso 1 1 calc R
C7 C 0.51848(14) 0.8895(2) 0.17410(13) 0.0481(5) Uani 1 1 d .
H7 H 0.4629 0.8952 0.1833 0.058 Uiso 1 1 calc R
C8 C 0.33183(14) 0.4701(3) 0.08941(16) 0.0596(5) Uani 1 1 d .
H8A H 0.3797 0.3897 0.1311 0.071 Uiso 1 1 calc R
H8B H 0.3048 0.4230 0.0275 0.071 Uiso 1 1 calc R
C9 C 0.56443(14) 1.3661(3) 0.34326(14) 0.0560(5) Uani 1 1 d .
H9 H 0.5171 1.3016 0.2961 0.067 Uiso 1 1 calc R
C10 C 0.72407(14) 1.4587(3) 0.42637(15) 0.0594(5) Uani 1 1 d .
H10 H 0.7857 1.4568 0.4357 0.071 Uiso 1 1 calc R
C11 C 0.17341(15) 0.3984(3) 0.07094(15) 0.0644(6) Uani 1 1 d .
H11 H 0.1642 0.3269 0.0219 0.077 Uiso 1 1 calc R
C12 C 0.65470(17) 0.9447(3) 0.32202(14) 0.0668(6) Uani 1 1 d .
H12A H 0.6364 0.9635 0.3693 0.080 Uiso 1 1 calc R
H12B H 0.7218 0.9192 0.3513 0.080 Uiso 1 1 calc R
C13 C 0.68044(15) 1.2597(3) 0.29252(14) 0.0601(6) Uani 1 1 d .
H13A H 0.6664 1.3307 0.2389 0.072 Uiso 1 1 calc R
H13B H 0.7480 1.2380 0.3244 0.072 Uiso 1 1 calc R
C14 C 0.61212(19) 1.5619(3) 0.46978(17) 0.0724(7) Uani 1 1 d .
H14 H 0.5976 1.6290 0.5081 0.087 Uiso 1 1 calc R
C15 C 0.70248(18) 1.5586(3) 0.48296(16) 0.0713(6) Uani 1 1 d .
H15 H 0.7494 1.6238 0.5301 0.086 Uiso 1 1 calc R
C16 C 0.26751(19) 0.5955(3) 0.18783(18) 0.0807(7) Uani 1 1 d .
H16 H 0.3229 0.6592 0.2197 0.097 Uiso 1 1 calc R
C17 C 0.54317(17) 1.4665(3) 0.40039(17) 0.0683(6) Uani 1 1 d .
H17 H 0.4817 1.4690 0.3915 0.082 Uiso 1 1 calc R
C18 C 0.10403(17) 0.4106(4) 0.0964(2) 0.0853(8) Uani 1 1 d .
H18 H 0.0486 0.3467 0.0648 0.102 Uiso 1 1 calc R
C19 C 0.1160(2) 0.5151(4) 0.1673(2) 0.0973(9) Uani 1 1 d .
H19 H 0.0691 0.5232 0.1846 0.117 Uiso 1 1 calc R
C20 C 0.1973(3) 0.6078(4) 0.2129(2) 0.1075(10) Uani 1 1 d .
H20 H 0.2058 0.6803 0.2613 0.129 Uiso 1 1 calc R
H99A H 0.5478(16) 0.801(3) 0.0082(16) 0.083(8) Uiso 1 1 d .

loop_
_atom_site_aniso_label
_atom_site_aniso_U_11
_atom_site_aniso_U_22
_atom_site_aniso_U_33
_atom_site_aniso_U_23
_atom_site_aniso_U_13
_atom_site_aniso_U_12
O1 0.0490(8) 0.0640(9) 0.0493(9) -0.0019(7) 0.0262(7) -0.0027(6)
O3 0.0645(9) 0.0408(7) 0.1028(12) -0.0024(8) 0.0528(9) -0.0047(7)
O2 0.0923(11) 0.0418(8) 0.0499(8) 0.0058(7) 0.0234(8) 0.0049(7)
C1 0.0452(10) 0.0440(10) 0.0513(11) -0.0003(9) 0.0238(9) 0.0005(8)
C2 0.0594(12) 0.0422(10) 0.0442(10) -0.0022(9) 0.0270(10) 0.0028(9)
C3 0.0537(11) 0.0402(10) 0.0490(11) 0.0032(9) 0.0203(9) -0.0034(9)
N1 0.0619(10) 0.0482(10) 0.0456(9) -0.0019(8) 0.0214(8) -0.0021(8)
C4 0.0550(11) 0.0454(11) 0.0687(13) -0.0064(10) 0.0344(11) -0.0022(9)
C5 0.0487(11) 0.0431(10) 0.0480(11) 0.0024(9) 0.0212(9) -0.0029(9)
C6 0.0936(16) 0.0484(12) 0.0504(12) 0.0077(10) 0.0359(12) 0.0055(11)
C7 0.0599(11) 0.0411(10) 0.0513(11) 0.0008(9) 0.0332(10) -0.0015(9)
C8 0.0573(12) 0.0474(12) 0.0731(14) -0.0042(10) 0.0306(11) -0.0059(10)
C9 0.0517(12) 0.0594(13) 0.0526(12) 0.0056(10) 0.0215(10) -0.0039(10)
C10 0.0499(11) 0.0563(12) 0.0671(14) -0.0098(11) 0.0242(11) -0.0058(10)
C11 0.0666(14) 0.0634(14) 0.0597(13) -0.0075(11) 0.0274(11) -0.0169(11)
C12 0.0824(15) 0.0615(13) 0.0466(12) 0.0057(10) 0.0230(11) 0.0116(12)
C13 0.0594(12) 0.0645(13) 0.0590(13) -0.0099(11) 0.0306(11) -0.0129(10)
C14 0.0931(19) 0.0625(14) 0.0704(15) -0.0006(12) 0.0462(15) 0.0117(13)
C15 0.0776(16) 0.0606(14) 0.0664(14) -0.0169(12) 0.0271(13) -0.0063(12)
C16 0.0884(17) 0.0758(16) 0.0839(17) -0.0273(14) 0.0461(15) -0.0273(14)
C17 0.0629(14) 0.0743(16) 0.0768(16) 0.0144(13) 0.0409(13) 0.0119(12)
C18 0.0606(15) 0.0876(19) 0.107(2) 0.0055(17) 0.0397(15) -0.0111(13)
C19 0.111(2) 0.0776(19) 0.146(3) 0.0060(19) 0.096(2) 0.0032(17)
C20 0.154(3) 0.086(2) 0.128(3) -0.0398(19) 0.104(2) -0.024(2)

loop_
_atom_type_symbol
_atom_type_description
_atom_type_scat_dispersion_real
_atom_type_scat_dispersion_imag
_atom_type_scat_source
C C 0.0033 0.0016 'International Tables Vol C Tables 4.2.6.8 and 6.1.1.4'
H H 0.0000 0.0000 'International Tables Vol C Tables 4.2.6.8 and 6.1.1.4'
N N 0.0061 0.0033 'International Tables Vol C Tables 4.2.6.8 and 6.1.1.4'
O O 0.0106 0.0060 'International Tables Vol C Tables 4.2.6.8 and 6.1.1.4'

loop_
_geom_angle_atom_site_label_1
_geom_angle_atom_site_label_2
_geom_angle_atom_site_label_3
_geom_angle
C8 O3 C4 113.22(14)
O1 C1 C4 108.30(14)
O1 C1 C7 108.26(15)
C4 C1 C7 112.74(16)
O2 C2 N1 123.88(18)
O2 C2 C7 127.00(18)
N1 C2 C7 109.09(16)
C16 C3 C11 118.5(2)
C16 C3 C8 121.78(19)
C11 C3 C8 119.74(18)
C2 N1 C13 123.74(17)
C2 N1 C12 113.46(16)
C13 N1 C12 122.35(16)
O3 C4 C1 107.93(15)
C9 C5 C10 118.69(18)
C9 C5 C13 122.02(17)
C10 C5 C13 119.23(17)
C12 C6 C7 104.99(16)
C2 C7 C1 112.44(15)
C2 C7 C6 103.99(16)
C1 C7 C6 115.92(16)
O3 C8 C3 109.55(16)
C5 C9 C17 120.4(2)
C15 C10 C5 120.7(2)
C3 C11 C18 120.9(2)
N1 C12 C6 103.61(16)
N1 C13 C5 114.55(16)
C17 C14 C15 120.0(2)
C14 C15 C10 120.0(2)
C3 C16 C20 120.4(2)
C14 C17 C9 120.2(2)
C19 C18 C11 120.4(2)
C18 C19 C20 119.3(3)
C19 C20 C16 120.6(3)

loop_
_geom_bond_atom_site_label_1
_geom_bond_atom_site_label_2
_geom_bond_distance
O1 C1 1.429(2)
O3 C8 1.400(2)
O3 C4 1.424(2)
O2 C2 1.231(2)
C1 C4 1.513(3)
C1 C7 1.519(3)
C2 N1 1.339(2)
C2 C7 1.507(3)
C3 C16 1.363(3)
C3 C11 1.370(3)
C3 C8 1.502(3)
N1 C13 1.448(2)
N1 C12 1.456(3)
C5 C9 1.376(3)
C5 C10 1.382(3)
C5 C13 1.511(3)
C6 C12 1.520(3)
C6 C7 1.523(3)
C9 C17 1.384(3)
C10 C15 1.378(3)
C11 C18 1.375(3)
C14 C17 1.366(3)
C14 C15 1.367(3)
C16 C20 1.383(4)
C18 C19 1.356(4)
C19 C20 1.358(4)

loop_
_geom_torsion_atom_site_label_1
_geom_torsion_atom_site_label_2
_geom_torsion_atom_site_label_3
_geom_torsion_atom_site_label_4
_geom_torsion
O2 C2 N1 C13 3.1(3)
C7 C2 N1 C13 -175.08(16)
O2 C2 N1 C12 175.56(18)
C7 C2 N1 C12 -2.6(2)
C8 O3 C4 C1 -179.59(17)
O1 C1 C4 O3 177.23(14)
C7 C1 C4 O3 57.5(2)
O2 C2 C7 C1 44.3(3)
N1 C2 C7 C1 -137.63(17)
O2 C2 C7 C6 170.43(19)
N1 C2 C7 C6 -11.5(2)
O1 C1 C7 C2 61.1(2)
C4 C1 C7 C2 -179.07(16)
O1 C1 C7 C6 -58.3(2)
C4 C1 C7 C6 61.5(2)
C12 C6 C7 C2 20.2(2)
C12 C6 C7 C1 144.13(17)
C4 O3 C8 C3 175.32(15)
C16 C3 C8 O3 -41.1(3)
C11 C3 C8 O3 140.46(19)
C10 C5 C9 C17 -0.1(3)
C13 C5 C9 C17 -177.28(19)
C9 C5 C10 C15 0.0(3)
C13 C5 C10 C15 177.3(2)
C16 C3 C11 C18 -0.5(3)
C8 C3 C11 C18 178.0(2)
C2 N1 C12 C6 15.5(2)
C13 N1 C12 C6 -171.88(18)
C7 C6 C12 N1 -21.5(2)
C2 N1 C13 C5 98.7(2)
C12 N1 C13 C5 -73.1(2)
C9 C5 C13 N1 -38.0(3)
C10 C5 C13 N1 144.90(19)
C17 C14 C15 C10 -0.2(4)
C5 C10 C15 C14 0.1(3)
C11 C3 C16 C20 0.2(4)
C8 C3 C16 C20 -178.3(2)
C15 C14 C17 C9 0.1(3)
C5 C9 C17 C14 0.1(3)
C3 C11 C18 C19 0.4(4)
C11 C18 C19 C20 0.1(4)
C18 C19 C20 C16 -0.4(5)
C3 C16 C20 C19 0.3(4)
